data_4304541
loop_
_publ_author_name
'Koji Baba'
'Taka-aki Okamura'
'Hitoshi Yamamoto'
'Tetsuo Yamamoto'
'Norikazu Ueyama'

_publ_contact_author_address
;
Department of Macromolecular Science, Graduate School of Science
Osaka University
Toyonaka, Osaka 560-0043, Japan
;
_publ_contact_author_email tokamura@chem.sci.osaka-u.ac.jp
_publ_contact_author_fax +81-6-6850-5474
_publ_contact_author_name 'Taka-aki Okamura'
_publ_contact_author_phone +81-6-6850-5451
_publ_section_title
;
Zinc, Cadmium, and Mercury 1,2-Benzenedithiolates with Intramolecular
NH...S Hydrogen Bonds
;
_journal_name_full 'Inorganic Chemistry'
_journal_page_first 2837
_journal_page_last 2848
_journal_paper_doi 10.1021/ic702037k
_journal_volume 47
_journal_year 2008
_chemical_formula_moiety 'C108 H156 Hg6 N12 O15 S12 '
_chemical_formula_sum 'C108 H156 Hg6 N12 O15 S12'
_chemical_formula_weight 3450.71
_chemical_name_systematic
; 
[Hg6{1 2-S2-3 6-(t-BuCONH)2C6H2}6-3(THF)
;
_space_group_IT_number 167
_symmetry_cell_setting rhombohedral
_symmetry_Int_Tables_number 167
_symmetry_space_group_name_Hall '-P 3* 2n'
_symmetry_space_group_name_H-M 'R -3 c :R'
_atom_sites_solution_hydrogens geom
_atom_sites_solution_primary direct
_atom_sites_solution_secondary difmap
_audit_creation_date 'Mon Dec 17 21:48:16 2001'
_audit_creation_method SHELXL-97
_cell_angle_alpha 76.5928(3)
_cell_angle_beta 76.5928(3)
_cell_angle_gamma 76.5928(3)
_cell_formula_units_Z 2
_cell_length_a 19.3024(3)
_cell_length_b 19.3024(3)
_cell_length_c 19.3024(3)
_cell_measurement_temperature 200
_cell_volume 6683.45(18)
_computing_structure_refinement 'SHELXL-97 (Sheldrick, 1997)'
_computing_structure_solution 'SHELXS-97 (Sheldrick, 1990)'
_diffrn_ambient_temperature 200
_diffrn_detector_area_resol_mean 10.00
_diffrn_measured_fraction_theta_full 0.999
_diffrn_measured_fraction_theta_max 0.999
_diffrn_measurement_device_type 'Rigaku RAXIS-RAPID Imaging Plate'
_diffrn_measurement_method \w
_diffrn_radiation_monochromator graphite
_diffrn_radiation_source 'fine-focus sealed tube'
_diffrn_radiation_type MoK\a
_diffrn_radiation_wavelength 0.71069
_diffrn_reflns_av_R_equivalents 0.0666
_diffrn_reflns_av_sigmaI/netI 0.0237
_diffrn_reflns_limit_h_max 24
_diffrn_reflns_limit_h_min -25
_diffrn_reflns_limit_k_max 25
_diffrn_reflns_limit_k_min -25
_diffrn_reflns_limit_l_max 25
_diffrn_reflns_limit_l_min -25
_diffrn_reflns_number 62949
_diffrn_reflns_theta_full 27.48
_diffrn_reflns_theta_max 27.48
_diffrn_reflns_theta_min 2.21
_exptl_absorpt_coefficient_mu 7.111
_exptl_absorpt_correction_T_max 0.277
_exptl_absorpt_correction_T_min 0.186
_exptl_absorpt_correction_type multi-scan
_exptl_absorpt_process_details '(Higashi, 1995)'
_exptl_crystal_colour light-yellow
_exptl_crystal_density_diffrn 1.715
_exptl_crystal_density_method 'not measured'
_exptl_crystal_description block
_exptl_crystal_F_000 3360
_exptl_crystal_size_max 0.300
_exptl_crystal_size_mid 0.180
_exptl_crystal_size_min 0.180
_refine_diff_density_max 1.093
_refine_diff_density_min -1.373
_refine_diff_density_rms 0.119
_refine_ls_extinction_method none
_refine_ls_goodness_of_fit_ref 1.072
_refine_ls_hydrogen_treatment constr
_refine_ls_matrix_type full
_refine_ls_number_parameters 249
_refine_ls_number_reflns 5110
_refine_ls_number_restraints 5
_refine_ls_restrained_S_all 1.071
_refine_ls_R_factor_all 0.0533
_refine_ls_R_factor_gt 0.0449
_refine_ls_shift/su_max 0.001
_refine_ls_shift/su_mean 0.000
_refine_ls_structure_factor_coef Fsqd
_refine_ls_weighting_details 'calc w=1/[\s^2^(Fo^2^)+(0.0283P)^2^+33.1480P] where P=(Fo^2^+2Fc^2^)/3'
_refine_ls_weighting_scheme calc
_refine_ls_wR_factor_gt 0.0824
_refine_ls_wR_factor_ref 0.0856
_reflns_number_gt 4413
_reflns_number_total 5110
_reflns_threshold_expression >2sigma(I)
_cod_data_source_file ic702037k-file003_6.cif
_cod_data_source_block 15-THF
_cod_original_sg_symbol_H-M 'R -3 c'
_cod_database_code 4304541

loop_
_symmetry_equiv_pos_as_xyz
'x, y, z'
'z, x, y'
'y, z, x'
'y+1/2, x+1/2, z+1/2'
'x+1/2, z+1/2, y+1/2'
'z+1/2, y+1/2, x+1/2'
'-x, -y, -z'
'-z, -x, -y'
'-y, -z, -x'
'-y-1/2, -x-1/2, -z-1/2'
'-x-1/2, -z-1/2, -y-1/2'
'-z-1/2, -y-1/2, -x-1/2'

loop_
_atom_site_label
_atom_site_type_symbol
_atom_site_fract_x
_atom_site_fract_y
_atom_site_fract_z
_atom_site_U_iso_or_equiv
_atom_site_adp_type
_atom_site_occupancy
_atom_site_symmetry_multiplicity
_atom_site_calc_flag
_atom_site_refinement_flags
_atom_site_disorder_assembly
_atom_site_disorder_group
Hg1 Hg 0.952823(12) -0.002254(12) 0.155803(12) 0.03849(8) Uani 1 1 d . . .
S1 S 0.81143(8) 0.05444(7) 0.12854(8) 0.0371(3) Uani 1 1 d . . .
S2 S 0.96419(8) 0.12172(8) 0.12206(9) 0.0424(3) Uani 1 1 d . . .
O1 O 0.5976(2) 0.2552(3) 0.1665(3) 0.0663(14) Uani 1 1 d . . .
O2 O 0.9763(3) 0.2868(2) -0.0118(2) 0.0563(11) Uani 1 1 d . . .
O3 O 0.6909(12) 0.2148(12) -0.1839(12) 0.156(8) Uani 0.50 1 d PD . .
N1 N 0.6846(3) 0.1691(3) 0.1180(3) 0.0454(12) Uani 1 1 d . . .
H1 H 0.6911 0.1293 0.1006 0.055 Uiso 1 1 calc R . .
N2 N 0.9326(3) 0.2795(3) 0.1075(3) 0.0450(12) Uani 1 1 d . . .
H2 H 0.9391 0.2865 0.1488 0.054 Uiso 1 1 calc R . .
C1 C 0.8130(3) 0.1476(3) 0.1196(3) 0.0388(12) Uani 1 1 d . . .
C2 C 0.8762(3) 0.1741(3) 0.1175(3) 0.0378(12) Uani 1 1 d . . .
C3 C 0.8712(3) 0.2495(3) 0.1076(3) 0.0421(13) Uani 1 1 d . . .
C4 C 0.8072(3) 0.2967(3) 0.0979(3) 0.0461(14) Uani 1 1 d . . .
H3 H 0.8057 0.3475 0.0891 0.055 Uiso 1 1 calc R . .
C5 C 0.7449(4) 0.2712(3) 0.1008(4) 0.0498(15) Uani 1 1 d . . .
H4 H 0.7010 0.3042 0.0942 0.060 Uiso 1 1 calc R . .
C6 C 0.7474(3) 0.1967(3) 0.1136(3) 0.0413(13) Uani 1 1 d . . .
C11 C 0.6146(3) 0.1976(4) 0.1462(4) 0.0490(15) Uani 1 1 d . . .
C12 C 0.5584(4) 0.1509(5) 0.1510(6) 0.074(2) Uani 1 1 d . . .
C13 C 0.5799(6) 0.0766(6) 0.1934(11) 0.192(10) Uani 1 1 d . . .
H5 H 0.5804 0.0799 0.2432 0.231 Uiso 1 1 calc R . .
H6 H 0.6285 0.0546 0.1707 0.231 Uiso 1 1 calc R . .
H7 H 0.5451 0.0466 0.1941 0.231 Uiso 1 1 calc R . .
C14 C 0.5599(7) 0.1392(11) 0.0766(9) 0.205(10) Uani 1 1 d . . .
H8 H 0.5460 0.1859 0.0454 0.246 Uiso 1 1 calc R . .
H9 H 0.5257 0.1077 0.0795 0.246 Uiso 1 1 calc R . .
H10 H 0.6089 0.1161 0.0563 0.246 Uiso 1 1 calc R . .
C15 C 0.4850(5) 0.1867(6) 0.1845(9) 0.149(6) Uani 1 1 d . . .
H11 H 0.4722 0.2352 0.1558 0.179 Uiso 1 1 calc R . .
H12 H 0.4855 0.1907 0.2341 0.179 Uiso 1 1 calc R . .
H13 H 0.4492 0.1577 0.1856 0.179 Uiso 1 1 calc R . .
C21 C 0.9807(4) 0.2976(3) 0.0468(3) 0.0466(14) Uani 1 1 d . . .
C22 C 1.0413(4) 0.3324(5) 0.0551(4) 0.069(2) Uani 1 1 d . . .
C23 C 1.0834(5) 0.2805(7) 0.1097(6) 0.109(4) Uani 1 1 d . . .
H14 H 1.1225 0.3020 0.1153 0.131 Uiso 1 1 calc R . .
H15 H 1.1041 0.2347 0.0925 0.131 Uiso 1 1 calc R . .
H16 H 1.0508 0.2711 0.1566 0.131 Uiso 1 1 calc R . .
C24 C 1.0911(6) 0.3474(7) -0.0177(5) 0.111(4) Uani 1 1 d . . .
H17 H 1.1301 0.3693 -0.0124 0.133 Uiso 1 1 calc R . .
H18 H 1.0634 0.3807 -0.0525 0.133 Uiso 1 1 calc R . .
H19 H 1.1119 0.3018 -0.0351 0.133 Uiso 1 1 calc R . .
C25 C 1.0079(6) 0.4035(5) 0.0816(6) 0.110(4) Uani 1 1 d . . .
H20 H 1.0465 0.4259 0.0872 0.132 Uiso 1 1 calc R . .
H21 H 0.9752 0.3940 0.1284 0.132 Uiso 1 1 calc R . .
H22 H 0.9805 0.4364 0.0462 0.132 Uiso 1 1 calc R . .
C31 C 0.6822(19) 0.252(3) -0.1254(16) 0.36(7) Uani 0.50 1 d PD . .
H23 H 0.6919 0.3021 -0.1421 0.428 Uiso 0.50 1 calc PR . .
H24 H 0.7112 0.2250 -0.0882 0.428 Uiso 0.50 1 calc PR . .
C32 C 0.6004(13) 0.2500 -0.1004(13) 0.42(4) Uani 1 2 d SD . .
H25 H 0.5903 0.2005 -0.0804 0.503 Uiso 0.50 1 calc PR . .
H26 H 0.5747 0.2833 -0.0666 0.503 Uiso 0.50 1 calc PR . .
C33 C 0.588(3) 0.278(3) -0.1772(17) 0.27(4) Uani 0.50 1 d PD . .
H27 H 0.5364 0.2936 -0.1817 0.325 Uiso 0.50 1 calc PR . .
H28 H 0.6168 0.3155 -0.2053 0.325 Uiso 0.50 1 calc PR . .
C34 C 0.621(2) 0.203(2) -0.189(2) 0.20(3) Uani 0.50 1 d PD . .
H29 H 0.6029 0.1647 -0.1490 0.237 Uiso 0.50 1 calc PR . .
H30 H 0.6193 0.1939 -0.2365 0.237 Uiso 0.50 1 calc PR . .

loop_
_atom_site_aniso_label
_atom_site_aniso_U_11
_atom_site_aniso_U_22
_atom_site_aniso_U_33
_atom_site_aniso_U_23
_atom_site_aniso_U_13
_atom_site_aniso_U_12
Hg1 0.03793(12) 0.04154(13) 0.03997(13) -0.00884(9) -0.01003(9) -0.01141(9)
S1 0.0369(7) 0.0359(7) 0.0417(7) -0.0089(6) -0.0074(6) -0.0119(5)
S2 0.0398(7) 0.0443(8) 0.0479(8) -0.0085(6) -0.0104(6) -0.0156(6)
O1 0.045(3) 0.060(3) 0.102(4) -0.046(3) -0.005(3) -0.004(2)
O2 0.071(3) 0.061(3) 0.046(2) -0.019(2) -0.001(2) -0.031(2)
O3 0.148(19) 0.18(2) 0.149(19) -0.024(17) -0.042(14) -0.047(17)
N1 0.037(3) 0.046(3) 0.061(3) -0.025(2) -0.008(2) -0.010(2)
N2 0.053(3) 0.046(3) 0.043(3) -0.017(2) -0.004(2) -0.021(2)
C1 0.040(3) 0.041(3) 0.041(3) -0.018(2) -0.005(2) -0.010(2)
C2 0.039(3) 0.040(3) 0.035(3) -0.014(2) -0.001(2) -0.008(2)
C3 0.046(3) 0.046(3) 0.040(3) -0.020(3) 0.001(3) -0.019(3)
C4 0.053(4) 0.037(3) 0.049(3) -0.018(3) 0.001(3) -0.010(3)
C5 0.045(3) 0.042(3) 0.063(4) -0.019(3) -0.002(3) -0.009(3)
C6 0.038(3) 0.043(3) 0.046(3) -0.018(3) -0.002(2) -0.012(2)
C11 0.040(3) 0.051(4) 0.059(4) -0.020(3) -0.009(3) -0.006(3)
C12 0.044(4) 0.070(5) 0.122(7) -0.047(5) -0.009(4) -0.015(4)
C13 0.070(7) 0.071(7) 0.41(3) -0.012(12) -0.002(12) -0.032(6)
C14 0.110(10) 0.37(3) 0.226(18) -0.20(2) -0.008(11) -0.100(14)
C15 0.046(5) 0.111(9) 0.304(19) -0.106(11) 0.013(8) -0.021(5)
C21 0.056(4) 0.044(3) 0.046(3) -0.013(3) -0.005(3) -0.022(3)
C22 0.076(5) 0.088(6) 0.059(4) -0.014(4) -0.009(4) -0.053(5)
C23 0.081(7) 0.165(11) 0.102(8) -0.017(7) -0.023(6) -0.065(7)
C24 0.109(8) 0.170(11) 0.080(6) -0.030(7) 0.010(6) -0.102(8)
C25 0.150(10) 0.091(7) 0.116(8) -0.042(6) 0.002(7) -0.082(7)
C31 0.31(9) 0.56(12) 0.09(3) -0.15(5) -0.12(4) 0.30(10)
C32 0.23(3) 0.61(10) 0.23(3) 0.03(5) 0.12(4) 0.03(5)
C33 0.17(4) 0.45(9) 0.15(3) -0.10(5) -0.13(3) 0.17(5)
C34 0.28(7) 0.20(4) 0.17(4) 0.06(3) -0.12(4) -0.17(4)

loop_
_atom_type_symbol
_atom_type_description
_atom_type_scat_dispersion_real
_atom_type_scat_dispersion_imag
_atom_type_scat_source
Hg Hg -2.3894 9.2266 'International Tables Vol C Tables 4.2.6.8 and 6.1.1.4'
S S 0.1246 0.1234 'International Tables Vol C Tables 4.2.6.8 and 6.1.1.4'
N N 0.0061 0.0033 'International Tables Vol C Tables 4.2.6.8 and 6.1.1.4'
O O 0.0106 0.0060 'International Tables Vol C Tables 4.2.6.8 and 6.1.1.4'
C C 0.0033 0.0016 'International Tables Vol C Tables 4.2.6.8 and 6.1.1.4'
H H 0.0000 0.0000 'International Tables Vol C Tables 4.2.6.8 and 6.1.1.4'

loop_
_geom_angle_atom_site_label_1
_geom_angle_atom_site_label_2
_geom_angle_atom_site_label_3
_geom_angle
_geom_angle_site_symmetry_1
_geom_angle_site_symmetry_3
_geom_angle_publ_flag
S2 Hg1 S1 178.12(5) . 9_656 ?
S2 Hg1 S1 82.86(4) . . ?
S1 Hg1 S1 98.810(9) 9_656 . ?
C1 S1 Hg1 98.12(19) . 8_665 ?
C1 S1 Hg1 97.92(19) . . ?
Hg1 S1 Hg1 94.38(5) 8_665 . ?
C2 S2 Hg1 107.45(19) . . ?
C31 O3 C34 109(3) . . ?
C34 O3 C33 102(2) . 12_666 ?
C11 N1 C6 127.2(5) . . ?
C11 N1 H1 116.4 . . ?
C6 N1 H1 116.4 . . ?
C21 N2 C3 122.8(5) . . ?
C21 N2 H2 118.6 . . ?
C3 N2 H2 118.6 . . ?
C6 C1 C2 119.5(5) . . ?
C6 C1 S1 116.9(4) . . ?
C2 C1 S1 123.6(4) . . ?
C3 C2 C1 118.3(5) . . ?
C3 C2 S2 115.1(4) . . ?
C1 C2 S2 126.5(4) . . ?
C4 C3 C2 121.0(5) . . ?
C4 C3 N2 118.0(5) . . ?
C2 C3 N2 121.0(6) . . ?
C3 C4 C5 121.0(6) . . ?
C3 C4 H3 119.5 . . ?
C5 C4 H3 119.5 . . ?
C4 C5 C6 119.3(6) . . ?
C4 C5 H4 120.4 . . ?
C6 C5 H4 120.4 . . ?
C5 C6 C1 120.7(5) . . ?
C5 C6 N1 120.6(6) . . ?
C1 C6 N1 118.7(5) . . ?
O1 C11 N1 123.0(6) . . ?
O1 C11 C12 121.8(6) . . ?
N1 C11 C12 115.3(5) . . ?
C15 C12 C13 111.1(10) . . ?
C15 C12 C14 111.9(10) . . ?
C13 C12 C14 104.7(11) . . ?
C15 C12 C11 110.0(6) . . ?
C13 C12 C11 110.1(8) . . ?
C14 C12 C11 108.9(9) . . ?
C12 C13 H5 109.5 . . ?
C12 C13 H6 109.5 . . ?
H5 C13 H6 109.5 . . ?
C12 C13 H7 109.5 . . ?
H5 C13 H7 109.5 . . ?
H6 C13 H7 109.5 . . ?
C12 C14 H8 109.5 . . ?
C12 C14 H9 109.5 . . ?
H8 C14 H9 109.5 . . ?
C12 C14 H10 109.5 . . ?
H8 C14 H10 109.5 . . ?
H9 C14 H10 109.5 . . ?
C12 C15 H11 109.5 . . ?
C12 C15 H12 109.5 . . ?
H11 C15 H12 109.5 . . ?
C12 C15 H13 109.5 . . ?
H11 C15 H13 109.5 . . ?
H12 C15 H13 109.5 . . ?
O2 C21 N2 121.7(5) . . ?
O2 C21 C22 121.9(6) . . ?
N2 C21 C22 116.5(5) . . ?
C24 C22 C23 110.1(9) . . ?
C24 C22 C25 109.4(8) . . ?
C23 C22 C25 110.1(8) . . ?
C24 C22 C21 109.3(6) . . ?
C23 C22 C21 108.7(6) . . ?
C25 C22 C21 109.2(7) . . ?
C22 C23 H14 109.5 . . ?
C22 C23 H15 109.5 . . ?
H14 C23 H15 109.5 . . ?
C22 C23 H16 109.5 . . ?
H14 C23 H16 109.5 . . ?
H15 C23 H16 109.5 . . ?
C22 C24 H17 109.5 . . ?
C22 C24 H18 109.5 . . ?
H17 C24 H18 109.5 . . ?
C22 C24 H19 109.5 . . ?
H17 C24 H19 109.5 . . ?
H18 C24 H19 109.5 . . ?
C22 C25 H20 109.5 . . ?
C22 C25 H21 109.5 . . ?
H20 C25 H21 109.5 . . ?
C22 C25 H22 109.5 . . ?
H20 C25 H22 109.5 . . ?
H21 C25 H22 109.5 . . ?
O3 C31 C32 94(3) . . ?
O3 C31 H23 112.9 . . ?
C32 C31 H23 112.9 . . ?
O3 C31 H24 112.9 . . ?
C32 C31 H24 112.9 . . ?
H23 C31 H24 110.3 . . ?
C33 C32 C31 91(3) . . ?
C33 C32 C34 91(3) . 12_666 ?
C31 C32 C34 81(2) . . ?
C34 C32 C34 100(2) 12_666 . ?
C33 C32 H25 113.5 . . ?
C31 C32 H25 113.5 . . ?
C34 C32 H25 135.7 12_666 . ?
C33 C32 H26 113.5 . . ?
C31 C32 H26 113.5 . . ?
C34 C32 H26 89.7 12_666 . ?
C34 C32 H26 158.1 . . ?
H25 C32 H26 110.8 . . ?
C34 C33 C32 85(3) . . ?
C34 C33 H27 114.5 . . ?
C32 C33 H27 114.5 . . ?
C34 C33 H28 114.5 . . ?
C32 C33 H28 114.5 . . ?
H27 C33 H28 111.6 . . ?
O3 C34 C33 89(3) . . ?
O3 C34 C32 75.8(19) . . ?
O3 C34 H29 113.7 . . ?
C33 C34 H29 113.7 . . ?
C32 C34 H29 77.8 . . ?
O3 C34 H30 113.7 . . ?
C33 C34 H30 115.0 . . ?
C32 C34 H30 162.0 . . ?
H29 C34 H30 111.0 . . ?

loop_
_geom_bond_atom_site_label_1
_geom_bond_atom_site_label_2
_geom_bond_distance
_geom_bond_site_symmetry_2
_geom_bond_publ_flag
Hg1 S2 2.3776(15) . ?
Hg1 S1 2.4009(14) 9_656 ?
Hg1 S1 2.8173(14) . ?
S1 C1 1.774(6) . ?
S1 Hg1 2.4010(14) 8_665 ?
S2 C2 1.774(6) . ?
O1 C11 1.213(7) . ?
O2 C21 1.222(7) . ?
O3 C31 1.43(3) . ?
O3 C34 1.44(3) . ?
O3 C33 1.84(6) 12_666 ?
N1 C11 1.369(8) . ?
N1 C6 1.411(7) . ?
N1 H1 0.8800 . ?
N2 C21 1.347(8) . ?
N2 C3 1.434(7) . ?
N2 H2 0.8800 . ?
C1 C6 1.406(8) . ?
C1 C2 1.417(7) . ?
C2 C3 1.405(8) . ?
C3 C4 1.379(9) . ?
C4 C5 1.385(9) . ?
C4 H3 0.9500 . ?
C5 C6 1.393(8) . ?
C5 H4 0.9500 . ?
C11 C12 1.538(9) . ?
C12 C15 1.493(11) . ?
C12 C13 1.496(16) . ?
C12 C14 1.497(16) . ?
C13 H5 0.9800 . ?
C13 H6 0.9800 . ?
C13 H7 0.9800 . ?
C14 H8 0.9800 . ?
C14 H9 0.9800 . ?
C14 H10 0.9800 . ?
C15 H11 0.9800 . ?
C15 H12 0.9800 . ?
C15 H13 0.9800 . ?
C21 C22 1.530(8) . ?
C22 C24 1.515(11) . ?
C22 C23 1.519(12) . ?
C22 C25 1.525(12) . ?
C23 H14 0.9800 . ?
C23 H15 0.9800 . ?
C23 H16 0.9800 . ?
C24 H17 0.9800 . ?
C24 H18 0.9800 . ?
C24 H19 0.9800 . ?
C25 H20 0.9800 . ?
C25 H21 0.9800 . ?
C25 H22 0.9800 . ?
C31 C32 1.55(3) . ?
C31 H23 0.9900 . ?
C31 H24 0.9900 . ?
C32 C33 1.51(2) . ?
C32 C34 2.03(5) 12_666 ?
C32 C34 2.03(5) . ?
C32 H25 0.9900 . ?
C32 H26 0.9900 . ?
C33 C34 1.50(3) . ?
C33 H27 0.9900 . ?
C33 H28 0.9900 . ?
C34 H29 0.9900 . ?
C34 H30 0.9900 . ?

loop_
_geom_torsion_atom_site_label_1
_geom_torsion_atom_site_label_2
_geom_torsion_atom_site_label_3
_geom_torsion_atom_site_label_4
_geom_torsion
_geom_torsion_site_symmetry_1
_geom_torsion_site_symmetry_2
_geom_torsion_site_symmetry_3
_geom_torsion_site_symmetry_4
_geom_torsion_publ_flag
S2 Hg1 S1 C1 -10.16(19) . . . . ?
S1 Hg1 S1 C1 170.70(19) 9_656 . . . ?
S2 Hg1 S1 Hg1 88.68(5) . . . 8_665 ?
S1 Hg1 S1 Hg1 -90.45(5) 9_656 . . 8_665 ?
S1 Hg1 S2 C2 10.70(19) . . . . ?
Hg1 S1 C1 C6 91.7(4) 8_665 . . . ?
Hg1 S1 C1 C6 -172.7(4) . . . . ?
Hg1 S1 C1 C2 -87.6(5) 8_665 . . . ?
Hg1 S1 C1 C2 8.0(5) . . . . ?
C6 C1 C2 C3 -1.6(8) . . . . ?
S1 C1 C2 C3 177.8(4) . . . . ?
C6 C1 C2 S2 -178.5(4) . . . . ?
S1 C1 C2 S2 0.9(8) . . . . ?
Hg1 S2 C2 C3 171.9(4) . . . . ?
Hg1 S2 C2 C1 -11.1(5) . . . . ?
C1 C2 C3 C4 -2.0(8) . . . . ?
S2 C2 C3 C4 175.3(5) . . . . ?
C1 C2 C3 N2 177.9(5) . . . . ?
S2 C2 C3 N2 -4.9(7) . . . . ?
C21 N2 C3 C4 -90.4(7) . . . . ?
C21 N2 C3 C2 89.7(8) . . . . ?
C2 C3 C4 C5 2.9(9) . . . . ?
N2 C3 C4 C5 -177.0(6) . . . . ?
C3 C4 C5 C6 -0.2(10) . . . . ?
C4 C5 C6 C1 -3.5(9) . . . . ?
C4 C5 C6 N1 179.0(6) . . . . ?
C2 C1 C6 C5 4.3(9) . . . . ?
S1 C1 C6 C5 -175.1(5) . . . . ?
C2 C1 C6 N1 -178.1(5) . . . . ?
S1 C1 C6 N1 2.5(7) . . . . ?
C11 N1 C6 C5 -35.1(10) . . . . ?
C11 N1 C6 C1 147.3(6) . . . . ?
C6 N1 C11 O1 6.0(11) . . . . ?
C6 N1 C11 C12 -173.6(7) . . . . ?
O1 C11 C12 C15 -1.3(13) . . . . ?
N1 C11 C12 C15 178.3(9) . . . . ?
O1 C11 C12 C13 -124.0(11) . . . . ?
N1 C11 C12 C13 55.6(12) . . . . ?
O1 C11 C12 C14 121.7(11) . . . . ?
N1 C11 C12 C14 -58.6(12) . . . . ?
C3 N2 C21 O2 -2.8(10) . . . . ?
C3 N2 C21 C22 177.2(6) . . . . ?
O2 C21 C22 C24 -1.3(11) . . . . ?
N2 C21 C22 C24 178.6(8) . . . . ?
O2 C21 C22 C23 -121.5(8) . . . . ?
N2 C21 C22 C23 58.4(9) . . . . ?
O2 C21 C22 C25 118.3(8) . . . . ?
N2 C21 C22 C25 -61.7(9) . . . . ?
C34 O3 C31 C32 4(4) . . . . ?
C33 O3 C31 C32 -72(3) 12_666 . . . ?
O3 C31 C32 C33 -49(4) . . . . ?
O3 C31 C32 C34 -140(6) . . . 12_666 ?
O3 C31 C32 C34 -3(3) . . . . ?
C31 C32 C33 C34 77(4) . . . . ?
C34 C32 C33 C34 103(3) 12_666 . . . ?
C31 O3 C34 C33 43(4) . . . . ?
C33 O3 C34 C33 68(4) 12_666 . . . ?
C31 O3 C34 C32 -3(3) . . . . ?
C33 O3 C34 C32 22.0(17) 12_666 . . . ?
C32 C33 C34 O3 -71(3) . . . . ?
C33 C32 C34 O3 103(4) . . . . ?
C31 C32 C34 O3 3(3) . . . . ?
C34 C32 C34 O3 20.2(10) 12_666 . . . ?
C31 C32 C34 C33 -100(5) . . . . ?
C34 C32 C34 C33 -82(3) 12_666 . . . ?
